data_4303135
loop_
_publ_author_name
'Koji Nakabayashi'
'Shin-ichi Ohkoshi'

_publ_contact_author_email ohkoshi@chem.s.u-tokyo.ac.jp
_publ_contact_author_fax +81-3-3812-1896
_publ_contact_author_name 'Shin-ichi Ohkoshi'
_publ_contact_author_phone +81-3-5841-4331
_publ_section_title
;
Monometallic Lanthanoid Assembly Showing Ferromagnetism with a Curie
Temperature of 11 K
;
_journal_name_full 'Inorganic Chemistry'
_journal_page_first 8647
_journal_page_last 8649
_journal_paper_doi 10.1021/ic900625a
_journal_volume 48
_journal_year 2009
_chemical_formula_moiety 'C12 H4 Ho Na5 O25 '
_chemical_formula_sum 'C12 H4 Ho Na5 O25'
_chemical_formula_weight 828.03
_space_group_IT_number 74
_symmetry_cell_setting orthorhombic
_symmetry_Int_Tables_number 74
_symmetry_space_group_name_Hall '-I 2b 2'
_symmetry_space_group_name_H-M 'I m m a'
_audit_creation_date 2008-12-23
_audit_creation_method 'by CrystalStructure 3.8'
_cell_angle_alpha 90.0000
_cell_angle_beta 90.0000
_cell_angle_gamma 90.0000
_cell_formula_units_Z 4
_cell_length_a 16.6995(15)
_cell_length_b 16.7106(16)
_cell_length_c 9.7907(10)
_cell_measurement_reflns_used 7966
_cell_measurement_temperature 93.1
_cell_measurement_theta_max 27.5
_cell_measurement_theta_min 3.4
_cell_volume 2732.2(5)
_computing_cell_refinement PROCESS-AUTO
_computing_data_collection PROCESS-AUTO
_computing_data_reduction CrystalStructure
_computing_molecular_graphics
;
ORTEP-3 (Farrugia, 1997) and PyMOLWin (DELANO scientific LLC)
;
_computing_publication_material 'CrystalStructure 3.8'
_computing_structure_refinement SHELXL
_computing_structure_solution SHELXS97
_diffrn_detector_area_resol_mean 10.00
_diffrn_measured_fraction_theta_full 0.997
_diffrn_measured_fraction_theta_max 0.997
_diffrn_measurement_device_type 'Rigaku RAXIS-RAPID'
_diffrn_measurement_method \w
_diffrn_radiation_type 'Mo K\a'
_diffrn_radiation_wavelength 0.71075
_diffrn_reflns_av_R_equivalents 0.067
_diffrn_reflns_limit_h_max -100
_diffrn_reflns_limit_h_min 100
_diffrn_reflns_limit_k_max -100
_diffrn_reflns_limit_k_min 100
_diffrn_reflns_limit_l_max -100
_diffrn_reflns_limit_l_min 100
_diffrn_reflns_number 12643
_diffrn_reflns_theta_full 27.48
_diffrn_reflns_theta_max 27.48
_exptl_absorpt_coefficient_mu 3.082
_exptl_absorpt_correction_type none
_exptl_crystal_colour black
_exptl_crystal_density_diffrn 2.013
_exptl_crystal_density_method 'not measured'
_exptl_crystal_description block
_exptl_crystal_F_000 1592.00
_exptl_crystal_size_max 0.06
_exptl_crystal_size_mid 0.04
_exptl_crystal_size_min 0.04
_refine_diff_density_max 1.89
_refine_diff_density_min -2.98
_refine_ls_extinction_method none
_refine_ls_goodness_of_fit_ref 1.160
_refine_ls_hydrogen_treatment refall
_refine_ls_number_parameters 134
_refine_ls_number_reflns 1680
_refine_ls_R_factor_gt 0.0568
_refine_ls_shift/su_max 0.0000
_refine_ls_structure_factor_coef Fsqd
_refine_ls_weighting_details 'w = 1/[\s^2^(Fo^2^)+(0.0729P)^2^+86.1049P] where P=(Fo^2^+2Fc^2^)/3'
_refine_ls_weighting_scheme calc
_refine_ls_wR_factor_ref 0.1527
_reflns_number_gt 1571
_reflns_number_total 1680
_reflns_threshold_expression F^2^>2.0\s(F^2^)
_cod_data_source_file ic900625a_si_001.cif
_cod_data_source_block '_sc0293x'
_cod_original_formula_sum 'C12 H4 Ho Na5 O25 '
_cod_database_code 4303135

loop_
_symmetry_equiv_pos_site_id
_symmetry_equiv_pos_as_xyz
1 +X,+Y,+Z
2 -X,+Y,+Z
3 +X,1/2-Y,+Z
4 -X,1/2-Y,+Z
5 -X,-Y,-Z
6 +X,-Y,-Z
7 -X,1/2+Y,-Z
8 +X,1/2+Y,-Z
9 1/2+X,1/2+Y,1/2+Z
10 1/2-X,1/2+Y,1/2+Z
11 1/2+X,-Y,1/2+Z
12 1/2-X,-Y,1/2+Z
13 1/2-X,1/2-Y,1/2-Z
14 1/2+X,1/2-Y,1/2-Z
15 1/2-X,+Y,1/2-Z
16 1/2+X,+Y,1/2-Z

loop_
_atom_site_label
_atom_site_type_symbol
_atom_site_fract_x
_atom_site_fract_y
_atom_site_fract_z
_atom_site_U_iso_or_equiv
_atom_site_adp_type
_atom_site_occupancy
_atom_site_symmetry_multiplicity
_atom_site_calc_flag
_atom_site_refinement_flags
_atom_site_disorder_assembly
_atom_site_disorder_group
Ho(1) Ho 0.0000 0.7500 0.11987(7) 0.0115(2) Uani 1.00 4 d S . .
Na(1) Na 0.0000 0.7500 0.5071(7) 0.0292(14) Uani 1.00 4 d S . .
Na(2) Na -0.1381(5) 0.6865(5) -0.1717(9) 0.105(2) Uani 1.00 1 d . . .
O(1) O 0.0902(4) 0.7500 0.3100(7) 0.0146(13) Uani 1.00 2 d S . .
O(2) O 0.1360(4) 0.7500 0.0513(8) 0.0207(15) Uani 1.00 2 d S . .
O(3) O 0.0000 0.6170(4) 0.1956(8) 0.0214(16) Uani 1.00 2 d S . .
O(4) O 0.0000 0.6603(4) -0.0664(8) 0.0193(15) Uani 1.00 2 d S . .
O(5W) O -0.0742(8) 0.7960(8) 0.7016(12) 0.034(2) Uani 0.50 1 d P . .
O(6W) O 0.0000 0.5995(8) 0.4684(10) 0.058(3) Uani 1.00 2 d S . .
O(7W) O 0.1690(5) 0.5598(5) 0.2434(11) 0.063(2) Uani 1.00 1 d . . .
O(8W) O -0.1945(5) 0.5862(6) -0.0565(10) 0.068(2) Uani 1.00 1 d . . .
O(9W) O -0.1482(16) 0.8990(10) 0.636(2) 0.058(6) Uani 0.50 1 d P . .
O(9X) O -0.1489(10) 0.5686(13) 0.5948(18) 0.045(4) Uani 0.50 1 d P . .
O(10W) O -0.2500 0.7500 0.7500 0.104(10) Uani 1.00 4 d S . .
C(1) C 0.1676(6) 0.7500 0.2878(11) 0.017(2) Uani 1.00 2 d S . .
C(2) C 0.1928(6) 0.7500 0.1422(11) 0.0166(19) Uani 1.00 2 d S . .
C(5) C 0.0000 0.5220(6) -0.1384(11) 0.0160(19) Uani 1.00 2 d S . .
C(4) C 0.0000 0.5831(6) -0.0389(9) 0.0114(17) Uani 1.00 2 d S . .
C(3) C 0.0000 0.5585(6) 0.1046(10) 0.0148(19) Uani 1.00 2 d S . .
C(6) C 0.2253(6) 0.7500 0.3900(10) 0.0151(18) Uani 1.00 2 d S . .
H(5) H 0.0000 0.5366 -0.2322 0.019 Uiso 1.00 2 c R . .
H(6) H 0.2091 0.7500 0.4830 0.018 Uiso 1.00 2 c R . .

loop_
_atom_site_aniso_label
_atom_site_aniso_U_11
_atom_site_aniso_U_22
_atom_site_aniso_U_33
_atom_site_aniso_U_12
_atom_site_aniso_U_13
_atom_site_aniso_U_23
Ho(1) 0.0082(3) 0.0071(3) 0.0191(3) 0.0000 0.0000 0.0000
Na(1) 0.030(3) 0.029(3) 0.028(3) 0.0000 0.0000 0.0000
Na(2) 0.096(5) 0.097(5) 0.122(6) -0.007(4) -0.001(4) -0.032(5)
O(1) 0.006(3) 0.019(3) 0.019(3) 0.0000 0.001(2) 0.0000
O(2) 0.011(3) 0.034(4) 0.017(3) 0.0000 0.002(2) 0.0000
O(3) 0.037(4) 0.008(3) 0.019(3) 0.0000 0.0000 -0.001(2)
O(4) 0.030(4) 0.011(3) 0.017(3) 0.0000 0.0000 0.000(2)
O(5W) 0.035(6) 0.039(7) 0.029(6) 0.002(5) 0.004(5) -0.003(5)
O(6W) 0.076(8) 0.075(8) 0.022(4) 0.0000 0.0000 0.006(5)
O(7W) 0.038(4) 0.052(4) 0.099(6) -0.008(3) -0.022(4) -0.004(5)
O(8W) 0.052(5) 0.074(6) 0.078(6) 0.018(4) -0.011(4) -0.026(5)
O(9W) 0.104(17) 0.024(8) 0.047(11) -0.009(9) 0.019(10) 0.017(7)
O(9X) 0.037(8) 0.059(12) 0.039(9) 0.008(9) 0.013(7) 0.019(8)
O(10W) 0.028(8) 0.24(3) 0.042(10) 0.0000 0.007(7) 0.0000
C(1) 0.008(4) 0.014(4) 0.029(5) 0.0000 0.001(3) 0.0000
C(2) 0.012(4) 0.013(4) 0.025(5) 0.0000 -0.004(4) 0.0000
C(5) 0.017(4) 0.010(4) 0.020(4) 0.0000 0.0000 0.005(3)
C(4) 0.014(4) 0.012(4) 0.009(4) 0.0000 0.0000 -0.001(3)
C(3) 0.013(4) 0.015(4) 0.016(4) 0.0000 0.0000 -0.001(3)
C(6) 0.016(4) 0.019(4) 0.010(4) 0.0000 -0.003(3) 0.0000

loop_
_atom_type_symbol
_atom_type_description
_atom_type_scat_dispersion_real
_atom_type_scat_dispersion_imag
_atom_type_scat_source
Ho Ho -0.218 4.678
;
International Tables for Crystallography
(1992, Vol. C, Tables 4.2.6.8 and 6.1.1.4)
;
C C 0.003 0.002
;
International Tables for Crystallography
(1992, Vol. C, Tables 4.2.6.8 and 6.1.1.4)
;
H H 0.000 0.000
;
International Tables for Crystallography
(1992, Vol. C, Table 6.1.1.4)
;
O O 0.011 0.006
;
International Tables for Crystallography
(1992, Vol. C, Tables 4.2.6.8 and 6.1.1.4)
;
Na Na 0.036 0.025
;
International Tables for Crystallography
(1992, Vol. C, Tables 4.2.6.8 and 6.1.1.4)
;

loop_
_geom_angle_atom_site_label_1
_geom_angle_atom_site_label_2
_geom_angle_atom_site_label_3
_geom_angle
_geom_angle_publ_flag
_geom_angle_site_symmetry_1
_geom_angle_site_symmetry_2
_geom_angle_site_symmetry_3
O(1) Ho(1) O(1) 78.0(2) yes . . 2_555
O(1) Ho(1) O(2) 67.5(2) yes . . .
O(1) Ho(1) O(2) 145.4(2) yes . . 2_555
O(1) Ho(1) O(3) 75.76(14) yes . . .
O(1) Ho(1) O(3) 75.76(14) yes . . 3_565
O(1) Ho(1) O(4) 126.91(14) yes . . .
O(1) Ho(1) O(4) 126.91(14) yes . . 3_565
O(1) Ho(1) O(2) 145.4(2) yes 2_555 . .
O(1) Ho(1) O(2) 67.5(2) yes 2_555 . 2_555
O(1) Ho(1) O(3) 75.76(14) yes 2_555 . .
O(1) Ho(1) O(3) 75.76(14) yes 2_555 . 3_565
O(1) Ho(1) O(4) 126.91(14) yes 2_555 . .
O(1) Ho(1) O(4) 126.91(14) yes 2_555 . 3_565
O(2) Ho(1) O(2) 147.1(2) yes . . 2_555
O(2) Ho(1) O(3) 95.15(7) yes . . .
O(2) Ho(1) O(3) 95.15(7) yes . . 3_565
O(2) Ho(1) O(4) 77.35(14) yes . . .
O(2) Ho(1) O(4) 77.35(14) yes . . 3_565
O(2) Ho(1) O(3) 95.15(7) yes 2_555 . .
O(2) Ho(1) O(3) 95.15(7) yes 2_555 . 3_565
O(2) Ho(1) O(4) 77.35(14) yes 2_555 . .
O(2) Ho(1) O(4) 77.35(14) yes 2_555 . 3_565
O(3) Ho(1) O(3) 143.1(2) yes . . 3_565
O(3) Ho(1) O(4) 69.0(2) yes . . .
O(3) Ho(1) O(4) 147.9(2) yes . . 3_565
O(3) Ho(1) O(4) 147.9(2) yes 3_565 . .
O(3) Ho(1) O(4) 69.0(2) yes 3_565 . 3_565
O(4) Ho(1) O(4) 78.8(2) yes . . 3_565
O(1) Na(1) O(1) 75.9(2) yes . . 2_555
O(1) Na(1) O(5W) 160.7(3) yes . . .
O(1) Na(1) O(5W) 107.9(3) yes . . 2_555
O(1) Na(1) O(5W) 160.7(3) yes . . 3_565
O(1) Na(1) O(5W) 107.9(3) yes . . 4_565
O(1) Na(1) O(6W) 83.3(2) yes . . .
O(1) Na(1) O(6W) 83.3(2) yes . . 3_565
O(1) Na(1) O(5W) 107.9(3) yes 2_555 . .
O(1) Na(1) O(5W) 160.7(3) yes 2_555 . 2_555
O(1) Na(1) O(5W) 107.9(3) yes 2_555 . 3_565
O(1) Na(1) O(5W) 160.7(3) yes 2_555 . 4_565
O(1) Na(1) O(6W) 83.3(2) yes 2_555 . .
O(1) Na(1) O(6W) 83.3(2) yes 2_555 . 3_565
O(5W) Na(1) O(5W) 62.2(4) yes . . 2_555
O(5W) Na(1) O(5W) 37.4(4) yes . . 3_565
O(5W) Na(1) O(5W) 74.9(4) yes . . 4_565
O(5W) Na(1) O(6W) 115.8(4) yes . . .
O(5W) Na(1) O(6W) 78.5(3) yes . . 3_565
O(5W) Na(1) O(5W) 74.9(4) yes 2_555 . 3_565
O(5W) Na(1) O(5W) 37.4(4) yes 2_555 . 4_565
O(5W) Na(1) O(6W) 115.8(4) yes 2_555 . .
O(5W) Na(1) O(6W) 78.5(3) yes 2_555 . 3_565
O(5W) Na(1) O(5W) 62.2(4) yes 3_565 . 4_565
O(5W) Na(1) O(6W) 78.5(3) yes 3_565 . .
O(5W) Na(1) O(6W) 115.8(4) yes 3_565 . 3_565
O(5W) Na(1) O(6W) 78.5(3) yes 4_565 . .
O(5W) Na(1) O(6W) 115.8(4) yes 4_565 . 3_565
O(6W) Na(1) O(6W) 162.9(4) yes . . 3_565
Na(2) Na(2) O(2) 64.1(3) yes 3_565 . 2_555
Na(2) Na(2) O(4) 99.8(4) yes 3_565 . .
Na(2) Na(2) O(5W) 41.8(4) yes 3_565 . 1_554
Na(2) Na(2) O(5W) 79.9(6) yes 3_565 . 3_564
Na(2) Na(2) O(8W) 138.7(5) yes 3_565 . .
Na(2) Na(2) O(9W) 127.1(6) yes 3_565 . 3_564
Na(2) Na(2) O(10W) 62.3(3) yes 3_565 . 1_554
O(2) Na(2) O(4) 72.5(3) yes 2_555 . .
O(2) Na(2) O(5W) 97.0(4) yes 2_555 . 1_554
O(2) Na(2) O(5W) 125.8(6) yes 2_555 . 3_564
O(2) Na(2) O(8W) 83.1(4) yes 2_555 . .
O(2) Na(2) O(9W) 168.2(6) yes 2_555 . 3_564
O(2) Na(2) O(10W) 96.4(3) yes 2_555 . 1_554
O(4) Na(2) O(5W) 86.5(4) yes . . 1_554
O(4) Na(2) O(5W) 75.7(5) yes . . 3_564
O(4) Na(2) O(8W) 92.8(4) yes . . .
O(4) Na(2) O(9W) 106.3(7) yes . . 3_564
O(4) Na(2) O(10W) 162.0(4) yes . . 1_554
O(5W) Na(2) O(5W) 38.1(5) yes 1_554 . 3_564
O(5W) Na(2) O(8W) 179.2(5) yes 1_554 . .
O(5W) Na(2) O(9W) 94.6(6) yes 1_554 . 3_564
O(5W) Na(2) O(10W) 80.8(4) yes 1_554 . 1_554
O(5W) Na(2) O(8W) 141.4(7) yes 3_564 . .
O(5W) Na(2) O(9W) 63.8(8) yes 3_564 . 3_564
O(5W) Na(2) O(10W) 101.1(6) yes 3_564 . 1_554
O(8W) Na(2) O(9W) 85.3(6) yes . . 3_564
O(8W) Na(2) O(10W) 100.0(4) yes . . 1_554
O(9W) Na(2) O(10W) 87.5(6) yes 3_564 . 1_554
Ho(1) O(1) Na(1) 103.0(2) yes . . .
Ho(1) O(1) C(1) 119.4(6) yes . . .
Na(1) O(1) C(1) 137.5(6) yes . . .
Ho(1) O(2) Na(2) 105.6(3) yes . . 2_555
Ho(1) O(2) Na(2) 105.6(3) yes . . 4_565
Ho(1) O(2) C(2) 120.4(6) yes . . .
Na(2) O(2) Na(2) 51.8(3) yes 2_555 . 4_565
Na(2) O(2) C(2) 127.2(5) yes 2_555 . .
Na(2) O(2) C(2) 127.2(5) yes 4_565 . .
Ho(1) O(3) C(3) 119.2(6) yes . . .
Ho(1) O(4) Na(2) 101.7(2) yes . . .
Ho(1) O(4) Na(2) 101.7(2) yes . . 2_555
Ho(1) O(4) C(4) 117.6(5) yes . . .
Na(2) O(4) Na(2) 128.2(4) yes . . 2_555
Na(2) O(4) C(4) 104.4(3) yes . . .
Na(2) O(4) C(4) 104.4(3) yes 2_555 . .
Na(1) O(5W) Na(2) 112.8(5) yes . . 1_556
Na(1) O(5W) Na(2) 168.7(8) yes . . 3_566
Na(1) O(5W) O(5W) 71.3(6) yes . . 3_565
Na(2) O(5W) Na(2) 58.3(5) yes 1_556 . 3_566
Na(2) O(5W) O(5W) 41.8(6) yes 1_556 . 3_565
Na(2) O(5W) O(5W) 100.1(9) yes 3_566 . 3_565
Na(2) O(9W) O(9X) 164(2) yes 3_566 . 3_565
Na(2) O(10W) Na(2) 55.5(3) yes 1_556 . 3_566
Na(2) O(10W) Na(2) 180.0(4) yes 1_556 . 13_465
Na(2) O(10W) Na(2) 124.5(3) yes 1_556 . 15_455
Na(2) O(10W) Na(2) 124.5(3) yes 3_566 . 13_465
Na(2) O(10W) Na(2) 180.0(4) yes 3_566 . 15_455
Na(2) O(10W) Na(2) 55.5(3) yes 13_465 . 15_455
O(1) C(1) C(2) 116.0(8) yes . . .
O(1) C(1) C(6) 124.4(9) yes . . .
C(2) C(1) C(6) 119.6(8) yes . . .
O(2) C(2) C(1) 116.7(8) yes . . .
O(2) C(2) C(6) 123.8(9) yes . . 13_565
C(1) C(2) C(6) 119.4(9) yes . . 13_565
C(4) C(5) C(3) 122.5(9) yes . . 5_565
O(4) C(4) C(5) 124.6(8) yes . . .
O(4) C(4) C(3) 118.1(8) yes . . .
C(5) C(4) C(3) 117.3(8) yes . . .
O(3) C(3) C(5) 123.8(9) yes . . 5_565
O(3) C(3) C(4) 116.0(8) yes . . .
C(5) C(3) C(4) 120.1(9) yes 5_565 . .
C(1) C(6) C(2) 120.9(9) yes . . 13_565
C(4) C(5) H(5) 118.7 no . . .
C(3) C(5) H(5) 118.8 no 5_565 . .
C(1) C(6) H(6) 119.5 no . . .
C(2) C(6) H(6) 119.5 no 13_565 . .

loop_
_geom_bond_atom_site_label_1
_geom_bond_atom_site_label_2
_geom_bond_distance
_geom_bond_publ_flag
_geom_bond_site_symmetry_1
_geom_bond_site_symmetry_2
Ho(1) O(1) 2.395(6) yes . .
Ho(1) O(1) 2.395(6) yes . 2_555
Ho(1) O(2) 2.368(6) yes . .
Ho(1) O(2) 2.368(6) yes . 2_555
Ho(1) O(3) 2.343(6) yes . .
Ho(1) O(3) 2.343(6) yes . 3_565
Ho(1) O(4) 2.361(7) yes . .
Ho(1) O(4) 2.361(7) yes . 3_565
Na(1) O(1) 2.448(8) yes . .
Na(1) O(1) 2.448(8) yes . 2_555
Na(1) O(5W) 2.398(14) yes . .
Na(1) O(5W) 2.398(14) yes . 2_555
Na(1) O(5W) 2.398(13) yes . 3_565
Na(1) O(5W) 2.398(14) yes . 4_565
Na(1) O(6W) 2.543(13) yes . .
Na(1) O(6W) 2.543(13) yes . 3_565
Na(2) Na(2) 2.123(12) yes . 3_565
Na(2) O(2) 2.428(11) yes . 2_555
Na(2) O(4) 2.564(9) yes . .
Na(2) O(5W) 2.455(15) yes . 1_554
Na(2) O(5W) 1.663(15) yes . 3_564
Na(2) O(8W) 2.229(13) yes . .
O(1) C(1) 1.311(12) yes . .
O(2) C(2) 1.301(12) yes . .
O(3) C(3) 1.323(12) yes . .
O(4) C(4) 1.318(12) yes . .
O(5W) O(5W) 1.537(19) yes . 3_565
C(1) C(2) 1.486(15) yes . .
C(1) C(6) 1.389(14) yes . .
C(2) C(6) 1.404(14) yes . 13_565
C(5) C(4) 1.411(14) yes . .
C(5) C(3) 1.385(14) yes . 5_565
C(4) C(3) 1.464(13) yes . .
C(5) H(5) 0.950 no . .
C(6) H(6) 0.950 no . .

loop_
_geom_contact_atom_site_label_1
_geom_contact_atom_site_label_2
_geom_contact_distance
_geom_contact_publ_flag
_geom_contact_site_symmetry_1
_geom_contact_site_symmetry_2
Na(2) O(9W) 2.37(2) ? . 3_564
Na(2) O(9X) 3.02(2) ? . 1_554
Na(2) O(10W) 2.281(8) ? . 1_554
O(1) O(7W) 3.501(9) ? . .
O(1) O(7W) 3.501(9) ? . 3_565
O(2) O(10W) 3.511(7) ? . 2_554
O(3) O(7W) 3.016(8) ? . .
O(3) O(7W) 3.016(8) ? . 2_555
O(4) O(5W) 3.441(14) ? . 2_554
O(4) O(5W) 2.689(14) ? . 4_564
O(5W) O(9W) 2.21(2) ? . .
O(5W) O(9W) 3.54(2) ? . 3_565
O(5W) O(9X) 2.79(2) ? . 3_565
O(5W) O(10W) 3.071(13) ? . .
O(6W) O(6W) 3.382(18) ? . 5_566
O(6W) O(9W) 2.97(2) ? . 3_565
O(6W) O(9W) 2.97(2) ? . 4_565
O(6W) O(9X) 2.825(18) ? . .
O(6W) O(9X) 2.825(18) ? . 2_555
O(7W) O(1) 3.501(9) ? . .
O(7W) O(3) 3.016(8) ? . .
O(7W) O(7W) 2.708(11) ? . 15_555
O(7W) O(8W) 3.000(15) ? . 2_555
O(7W) O(8W) 3.080(14) ? . 5_565
O(7W) O(9W) 2.95(2) ? . 7_546
O(7W) O(9X) 3.46(2) ? . 2_555
O(7W) O(9X) 2.69(2) ? . 5_566
O(7W) C(1) 3.208(9) ? . .
O(7W) C(2) 3.353(9) ? . .
O(7W) C(5) 3.300(10) ? . 5_565
O(7W) C(3) 3.133(9) ? . .
O(8W) O(7W) 3.000(15) ? . 2_555
O(8W) O(7W) 3.080(14) ? . 5_565
O(8W) O(8W) 3.087(14) ? . 6_565
O(8W) O(9W) 3.12(2) ? . 3_564
O(8W) O(9W) 2.75(2) ? . 13_465
O(8W) O(9X) 3.51(2) ? . 1_554
O(8W) O(9X) 2.66(2) ? . 15_455
O(8W) O(10W) 3.455(10) ? . 1_554
O(8W) C(6) 3.455(11) ? . 14_465
O(9W) Na(2) 2.37(2) ? . 3_566
O(9W) O(5W) 2.21(2) ? . .
O(9W) O(5W) 3.54(2) ? . 3_565
O(9W) O(6W) 2.97(2) ? . 3_565
O(9W) O(7W) 2.95(2) ? . 7_556
O(9W) O(8W) 3.12(2) ? . 3_566
O(9W) O(8W) 2.75(2) ? . 13_465
O(9W) O(9X) 0.68(2) ? . 3_565
O(9W) O(10W) 3.21(2) ? . .
O(9W) C(5) 3.57(2) ? . 3_566
O(9X) Na(2) 3.02(2) ? . 1_556
O(9X) O(5W) 2.79(2) ? . 3_565
O(9X) O(6W) 2.825(18) ? . .
O(9X) O(7W) 3.46(2) ? . 2_555
O(9X) O(7W) 2.69(2) ? . 5_566
O(9X) O(8W) 3.51(2) ? . 1_556
O(9X) O(8W) 2.66(2) ? . 15_455
O(9X) O(9W) 0.68(2) ? . 3_565
O(9X) O(9X) 2.95(2) ? . 6_566
O(10W) Na(2) 2.281(8) ? . 1_556
O(10W) Na(2) 2.281(8) ? . 3_566
O(10W) Na(2) 2.281(8) ? . 13_465
O(10W) Na(2) 2.281(8) ? . 15_455
O(10W) O(2) 3.511(7) ? . 2_556
O(10W) O(2) 3.511(7) ? . 14_465
O(10W) O(5W) 3.071(13) ? . .
O(10W) O(5W) 3.071(13) ? . 3_565
O(10W) O(5W) 3.071(13) ? . 13_466
O(10W) O(5W) 3.071(13) ? . 15_456
O(10W) O(8W) 3.455(10) ? . 1_556
O(10W) O(8W) 3.455(10) ? . 3_566
O(10W) O(8W) 3.455(10) ? . 13_465
O(10W) O(8W) 3.455(10) ? . 15_455
O(10W) O(9W) 3.21(2) ? . .
O(10W) O(9W) 3.21(2) ? . 3_565
O(10W) O(9W) 3.21(2) ? . 13_466
O(10W) O(9W) 3.21(2) ? . 15_456
O(10W) C(6) 3.549(9) ? . 2_555
O(10W) C(6) 3.549(9) ? . 14_466
C(1) O(7W) 3.208(9) ? . .
C(1) O(7W) 3.208(9) ? . 3_565
C(2) O(7W) 3.353(9) ? . .
C(2) O(7W) 3.353(9) ? . 3_565
C(5) O(7W) 3.300(10) ? . 5_565
C(5) O(7W) 3.300(10) ? . 6_565
C(5) O(9W) 3.57(2) ? . 3_564
C(5) O(9W) 3.57(2) ? . 4_564
C(4) O(5W) 3.475(15) ? . 4_564
C(3) O(7W) 3.133(9) ? . .
C(3) O(7W) 3.133(9) ? . 2_555
C(6) O(8W) 3.455(11) ? . 14_565
C(6) O(8W) 3.455(11) ? . 16_555
C(6) O(10W) 3.549(9) ? . 2_555
Na(2) H(6) 3.324 ? . 14_465
O(7W) H(5) 3.252 ? . 5_565
O(8W) H(6) 3.255 ? . 14_465
O(9W) H(5) 2.990 ? . 3_566
O(9W) H(6) 3.080 ? . 2_555
O(9X) H(5) 3.056 ? . 1_556
O(9X) H(6) 3.376 ? . 2_555
O(10W) H(6) 2.701 ? . 2_555
O(10W) H(6) 2.701 ? . 14_466
H(5) O(5W) 3.127 ? . 4_564
H(5) O(7W) 3.252 ? . 5_565
H(5) O(7W) 3.252 ? . 6_565
H(5) O(9W) 2.990 ? . 3_564
H(5) O(9W) 2.990 ? . 4_564
H(5) O(9X) 3.056 ? . 1_554
H(5) O(9X) 3.056 ? . 2_554
H(6) Na(2) 3.324 ? . 14_565
H(6) Na(2) 3.324 ? . 16_555
H(6) O(8W) 3.255 ? . 14_565
H(6) O(8W) 3.255 ? . 16_555
H(6) O(9W) 3.080 ? . 2_555
H(6) O(9W) 3.080 ? . 4_565
H(6) O(9X) 3.376 ? . 2_555
H(6) O(9X) 3.376 ? . 4_565
H(6) O(10W) 2.701 ? . 2_555

loop_
_geom_torsion_atom_site_label_1
_geom_torsion_atom_site_label_2
_geom_torsion_atom_site_label_3
_geom_torsion_atom_site_label_4
_geom_torsion
_geom_torsion_publ_flag
_geom_torsion_site_symmetry_1
_geom_torsion_site_symmetry_2
_geom_torsion_site_symmetry_3
_geom_torsion_site_symmetry_4
O(1) Ho(1) O(2) Na(2) 153.0(2) ? . . . 2_555
O(1) Ho(1) O(2) Na(2) -153.0(2) ? . . . 4_565
O(1) Ho(1) O(2) Na(2) -153.0(2) ? . . 2_555 .
O(1) Ho(1) O(3) C(3) -139.54(16) ? . . . .
O(3) Ho(1) O(1) Na(1) -78.15(13) ? . . . .
O(3) Ho(1) O(1) C(1) 101.85(13) ? . . . .
O(1) Ho(1) O(3) C(3) 139.54(16) ? . . 3_565 3_565
O(3) Ho(1) O(1) Na(1) 78.15(13) ? 3_565 . . .
O(3) Ho(1) O(1) C(1) -101.85(13) ? 3_565 . . .
O(1) Ho(1) O(4) Na(2) 165.2(2) ? . . . .
O(1) Ho(1) O(4) C(4) 51.88(19) ? . . . .
O(1) Ho(1) O(4) Na(2) -61.4(3) ? . . . 2_555
O(4) Ho(1) O(1) Na(1) -127.43(19) ? . . . .
O(4) Ho(1) O(1) C(1) 52.57(19) ? . . . .
O(1) Ho(1) O(4) Na(2) -165.2(2) ? . . 3_565 3_565
O(1) Ho(1) O(4) C(4) -51.88(19) ? . . 3_565 3_565
O(4) Ho(1) O(1) Na(1) 127.43(19) ? 3_565 . . .
O(4) Ho(1) O(1) C(1) -52.57(19) ? 3_565 . . .
O(1) Ho(1) O(2) Na(2) 153.0(2) ? 2_555 . . 2_555
O(1) Ho(1) O(2) Na(2) -153.0(2) ? 2_555 . . 4_565
O(1) Ho(1) O(2) Na(2) -153.0(2) ? 2_555 . 2_555 .
O(1) Ho(1) O(3) C(3) 139.54(16) ? 2_555 . . .
O(3) Ho(1) O(1) C(1) -101.85(13) ? . . 2_555 2_555
O(3) Ho(1) O(1) Na(1) 78.15(13) ? . . 2_555 .
O(1) Ho(1) O(3) C(3) -139.54(16) ? 2_555 . 3_565 3_565
O(3) Ho(1) O(1) C(1) 101.85(13) ? 3_565 . 2_555 2_555
O(3) Ho(1) O(1) Na(1) -78.15(13) ? 3_565 . 2_555 .
O(1) Ho(1) O(4) Na(2) 61.4(3) ? 2_555 . . .
O(1) Ho(1) O(4) C(4) -51.88(19) ? 2_555 . . .
O(1) Ho(1) O(4) Na(2) -165.2(2) ? 2_555 . . 2_555
O(4) Ho(1) O(1) C(1) -52.57(19) ? . . 2_555 2_555
O(4) Ho(1) O(1) Na(1) 127.43(19) ? . . 2_555 .
O(1) Ho(1) O(4) Na(2) -61.4(3) ? 2_555 . 3_565 3_565
O(1) Ho(1) O(4) C(4) 51.88(19) ? 2_555 . 3_565 3_565
O(4) Ho(1) O(1) C(1) 52.57(19) ? 3_565 . 2_555 2_555
O(4) Ho(1) O(1) Na(1) -127.43(19) ? 3_565 . 2_555 .
O(2) Ho(1) O(2) Na(2) 27.0(2) ? . . 2_555 .
O(2) Ho(1) O(2) Na(2) -27.0(2) ? 2_555 . . 2_555
O(2) Ho(1) O(2) Na(2) 27.0(2) ? 2_555 . . 4_565
O(2) Ho(1) O(3) C(3) -74.34(18) ? . . . .
O(3) Ho(1) O(2) C(2) -72.26(18) ? . . . .
O(3) Ho(1) O(2) Na(2) 80.8(3) ? . . . 2_555
O(3) Ho(1) O(2) Na(2) 134.7(2) ? . . . 4_565
O(2) Ho(1) O(3) C(3) 74.34(18) ? . . 3_565 3_565
O(3) Ho(1) O(2) C(2) 72.26(18) ? 3_565 . . .
O(3) Ho(1) O(2) Na(2) -134.7(2) ? 3_565 . . 2_555
O(3) Ho(1) O(2) Na(2) -80.8(3) ? 3_565 . . 4_565
O(2) Ho(1) O(4) Na(2) -146.1(3) ? . . . .
O(2) Ho(1) O(4) C(4) 100.63(13) ? . . . .
O(2) Ho(1) O(4) Na(2) -12.7(2) ? . . . 2_555
O(4) Ho(1) O(2) C(2) -139.40(17) ? . . . .
O(4) Ho(1) O(2) Na(2) 13.6(2) ? . . . 2_555
O(4) Ho(1) O(2) Na(2) 67.6(3) ? . . . 4_565
O(2) Ho(1) O(4) Na(2) 146.1(3) ? . . 3_565 3_565
O(2) Ho(1) O(4) C(4) -100.63(13) ? . . 3_565 3_565
O(4) Ho(1) O(2) C(2) 139.40(17) ? 3_565 . . .
O(4) Ho(1) O(2) Na(2) -67.6(3) ? 3_565 . . 2_555
O(4) Ho(1) O(2) Na(2) -13.6(2) ? 3_565 . . 4_565
O(2) Ho(1) O(3) C(3) 74.34(18) ? 2_555 . . .
O(3) Ho(1) O(2) C(2) 72.26(18) ? . . 2_555 2_555
O(3) Ho(1) O(2) Na(2) -80.8(3) ? . . 2_555 .
O(2) Ho(1) O(3) C(3) -74.34(18) ? 2_555 . 3_565 3_565
O(3) Ho(1) O(2) C(2) -72.26(18) ? 3_565 . 2_555 2_555
O(3) Ho(1) O(2) Na(2) 134.7(2) ? 3_565 . 2_555 .
O(2) Ho(1) O(4) Na(2) 12.7(2) ? 2_555 . . .
O(2) Ho(1) O(4) C(4) -100.63(13) ? 2_555 . . .
O(2) Ho(1) O(4) Na(2) 146.1(3) ? 2_555 . . 2_555
O(4) Ho(1) O(2) C(2) 139.40(17) ? . . 2_555 2_555
O(4) Ho(1) O(2) Na(2) -13.6(2) ? . . 2_555 .
O(2) Ho(1) O(4) Na(2) -12.7(2) ? 2_555 . 3_565 3_565
O(2) Ho(1) O(4) C(4) 100.63(13) ? 2_555 . 3_565 3_565
O(4) Ho(1) O(2) C(2) -139.40(17) ? 3_565 . 2_555 2_555
O(4) Ho(1) O(2) Na(2) 67.6(3) ? 3_565 . 2_555 .
O(3) Ho(1) O(4) Na(2) 113.3(2) ? . . . .
O(3) Ho(1) O(4) Na(2) -113.3(2) ? . . . 2_555
O(3) Ho(1) O(4) Na(2) 66.7(2) ? . . 3_565 3_565
O(3) Ho(1) O(4) Na(2) -66.7(2) ? 3_565 . . .
O(3) Ho(1) O(4) Na(2) 66.7(2) ? 3_565 . . 2_555
O(3) Ho(1) O(4) Na(2) -113.3(2) ? 3_565 . 3_565 3_565
O(4) Ho(1) O(4) Na(2) 66.7(2) ? . . 3_565 3_565
O(4) Ho(1) O(4) Na(2) -66.7(2) ? 3_565 . . .
O(4) Ho(1) O(4) Na(2) 66.7(2) ? 3_565 . . 2_555
O(1) Na(1) O(5W) Na(2) -170.5(8) ? . . . 1_556
O(1) Na(1) O(5W) Na(2) 153(3) ? . . . 3_566
O(1) Na(1) O(5W) O(5W) -165.0(10) ? . . . 3_565
O(5W) Na(1) O(1) Ho(1) -104.2(11) ? . . . .
O(5W) Na(1) O(1) C(1) 75.8(11) ? . . . .
O(5W) Na(1) O(1) Ho(1) -160.3(3) ? 2_555 . . .
O(5W) Na(1) O(1) C(1) 19.7(3) ? 2_555 . . .
O(1) Na(1) O(5W) Na(2) -153(3) ? . . 3_565 1_556
O(1) Na(1) O(5W) Na(2) 170.5(8) ? . . 3_565 3_566
O(1) Na(1) O(5W) O(5W) 165.0(10) ? . . 3_565 .
O(5W) Na(1) O(1) Ho(1) 104.2(11) ? 3_565 . . .
O(5W) Na(1) O(1) C(1) -75.8(11) ? 3_565 . . .
O(5W) Na(1) O(1) Ho(1) 160.3(3) ? 4_565 . . .
O(5W) Na(1) O(1) C(1) -19.7(3) ? 4_565 . . .
O(6W) Na(1) O(1) Ho(1) 84.70(16) ? . . . .
O(6W) Na(1) O(1) C(1) -95.30(16) ? . . . .
O(6W) Na(1) O(1) Ho(1) -84.70(16) ? 3_565 . . .
O(6W) Na(1) O(1) C(1) 95.30(16) ? 3_565 . . .
O(1) Na(1) O(5W) Na(2) 90.8(5) ? 2_555 . . 1_556
O(1) Na(1) O(5W) Na(2) 54(4) ? 2_555 . . 3_566
O(1) Na(1) O(5W) O(5W) 96.3(6) ? 2_555 . . 3_565
O(5W) Na(1) O(1) Ho(1) 160.3(3) ? . . 2_555 .
O(5W) Na(1) O(1) C(1) -19.7(3) ? . . 2_555 2_555
O(5W) Na(1) O(1) Ho(1) 104.2(11) ? 2_555 . 2_555 .
O(5W) Na(1) O(1) C(1) -75.8(11) ? 2_555 . 2_555 2_555
O(1) Na(1) O(5W) Na(2) -54(4) ? 2_555 . 3_565 1_556
O(1) Na(1) O(5W) Na(2) -90.8(5) ? 2_555 . 3_565 3_566
O(1) Na(1) O(5W) O(5W) -96.3(6) ? 2_555 . 3_565 .
O(5W) Na(1) O(1) Ho(1) -160.3(3) ? 3_565 . 2_555 .
O(5W) Na(1) O(1) C(1) 19.7(3) ? 3_565 . 2_555 2_555
O(5W) Na(1) O(1) Ho(1) -104.2(11) ? 4_565 . 2_555 .
O(5W) Na(1) O(1) C(1) 75.8(11) ? 4_565 . 2_555 2_555
O(6W) Na(1) O(1) Ho(1) -84.70(16) ? . . 2_555 .
O(6W) Na(1) O(1) C(1) 95.30(16) ? . . 2_555 2_555
O(6W) Na(1) O(1) Ho(1) 84.70(16) ? 3_565 . 2_555 .
O(6W) Na(1) O(1) C(1) -95.30(16) ? 3_565 . 2_555 2_555
O(5W) Na(1) O(5W) Na(2) -107.3(6) ? 2_555 . . 1_556
O(5W) Na(1) O(5W) Na(2) -144(4) ? 2_555 . . 3_566
O(5W) Na(1) O(5W) O(5W) -101.8(8) ? 2_555 . . 3_565
O(5W) Na(1) O(5W) Na(2) 42(4) ? . . 3_565 1_556
O(5W) Na(1) O(5W) Na(2) 5.5(5) ? . . 3_565 3_566
O(5W) Na(1) O(5W) Na(2) -5.5(5) ? 3_565 . . 1_556
O(5W) Na(1) O(5W) Na(2) -42(3) ? 3_565 . . 3_566
O(5W) Na(1) O(5W) Na(2) -69.3(6) ? 4_565 . . 1_556
O(5W) Na(1) O(5W) Na(2) -106(4) ? 4_565 . . 3_566
O(5W) Na(1) O(5W) O(5W) -63.8(7) ? 4_565 . . 3_565
O(6W) Na(1) O(5W) Na(2) -0.3(7) ? . . . 1_556
O(6W) Na(1) O(5W) Na(2) -37(4) ? . . . 3_566
O(6W) Na(1) O(5W) O(5W) 5.2(7) ? . . . 3_565
O(6W) Na(1) O(5W) Na(2) 169.7(5) ? 3_565 . . 1_556
O(6W) Na(1) O(5W) Na(2) 133(4) ? 3_565 . . 3_566
O(6W) Na(1) O(5W) O(5W) 175.2(7) ? 3_565 . . 3_565
O(5W) Na(1) O(5W) Na(2) 106(4) ? 2_555 . 3_565 1_556
O(5W) Na(1) O(5W) Na(2) 69.3(6) ? 2_555 . 3_565 3_566
O(5W) Na(1) O(5W) O(5W) 63.8(7) ? 2_555 . 3_565 .
O(5W) Na(1) O(5W) Na(2) 144(4) ? 4_565 . 3_565 1_556
O(5W) Na(1) O(5W) Na(2) 107.3(6) ? 4_565 . 3_565 3_566
O(5W) Na(1) O(5W) O(5W) 101.8(8) ? 4_565 . 3_565 .
O(6W) Na(1) O(5W) Na(2) -133(4) ? . . 3_565 1_556
O(6W) Na(1) O(5W) Na(2) -169.7(5) ? . . 3_565 3_566
O(6W) Na(1) O(5W) O(5W) -175.2(7) ? . . 3_565 .
O(6W) Na(1) O(5W) Na(2) 37(4) ? 3_565 . 3_565 1_556
O(6W) Na(1) O(5W) Na(2) 0.3(7) ? 3_565 . 3_565 3_566
O(6W) Na(1) O(5W) O(5W) -5.2(7) ? 3_565 . 3_565 .
Na(2) Na(2) O(2) Ho(1) -97.8(3) ? 3_565 . 2_555 .
Na(2) Na(2) O(2) C(2) 111.6(5) ? 3_565 . 2_555 2_555
O(2) Na(2) Na(2) O(4) 65.0(3) ? 2_555 . 3_565 3_565
O(2) Na(2) Na(2) O(8W) -40.8(7) ? 2_555 . 3_565 3_565
O(2) Na(2) Na(2) O(5W) 138.4(6) ? 2_555 . 3_565 1_554
O(2) Na(2) Na(2) O(5W) 138.4(6) ? 2_555 . 3_565 3_564
O(2) Na(2) Na(2) O(9W) -175.8(10) ? 2_555 . 3_565 1_554
O(2) Na(2) Na(2) O(10W) -113.2(3) ? 2_555 . 3_565 1_554
Na(2) Na(2) O(4) Ho(1) 46.1(4) ? 3_565 . . .
Na(2) Na(2) O(4) C(4) 168.9(6) ? 3_565 . . .
Na(2) Na(2) O(4) Na(2) -69.1(5) ? 3_565 . . 2_555
O(4) Na(2) Na(2) O(8W) -105.7(7) ? . . 3_565 3_565
O(4) Na(2) Na(2) O(2) -65.0(3) ? . . 3_565 2_555
O(4) Na(2) Na(2) O(5W) 73.4(6) ? . . 3_565 1_554
O(4) Na(2) Na(2) O(5W) 73.4(5) ? . . 3_565 3_564
O(4) Na(2) Na(2) O(9W) 119.2(9) ? . . 3_565 1_554
O(4) Na(2) Na(2) O(10W) -178.2(4) ? . . 3_565 1_554
Na(2) Na(2) O(5W) Na(1) -172.1(8) ? 3_565 . 1_554 1_554
O(5W) Na(2) Na(2) O(4) -73.4(5) ? 1_554 . 3_565 3_565
O(5W) Na(2) Na(2) O(8W) -179.1(10) ? 1_554 . 3_565 3_565
O(5W) Na(2) Na(2) O(2) -138.4(6) ? 1_554 . 3_565 2_555
O(5W) Na(2) Na(2) O(9W) 45.8(10) ? 1_554 . 3_565 1_554
O(5W) Na(2) Na(2) O(10W) 108.4(5) ? 1_554 . 3_565 1_554
O(5W) Na(2) Na(2) O(4) -73.4(6) ? 3_564 . 3_565 3_565
O(5W) Na(2) Na(2) O(8W) -179.1(8) ? 3_564 . 3_565 3_565
O(5W) Na(2) Na(2) O(2) -138.4(6) ? 3_564 . 3_565 2_555
O(5W) Na(2) Na(2) O(9W) 45.8(11) ? 3_564 . 3_565 1_554
O(5W) Na(2) Na(2) O(10W) 108.4(5) ? 3_564 . 3_565 1_554
O(8W) Na(2) Na(2) O(4) 105.7(7) ? . . 3_565 3_565
O(8W) Na(2) Na(2) O(2) 40.8(7) ? . . 3_565 2_555
O(8W) Na(2) Na(2) O(5W) 179.1(8) ? . . 3_565 1_554
O(8W) Na(2) Na(2) O(5W) 179.1(10) ? . . 3_565 3_564
O(8W) Na(2) Na(2) O(9W) -135.1(11) ? . . 3_565 1_554
O(8W) Na(2) Na(2) O(10W) -72.5(7) ? . . 3_565 1_554
O(9W) Na(2) Na(2) O(4) -119.2(9) ? 3_564 . 3_565 3_565
O(9W) Na(2) Na(2) O(8W) 135.1(11) ? 3_564 . 3_565 3_565
O(9W) Na(2) Na(2) O(2) 175.8(10) ? 3_564 . 3_565 2_555
O(9W) Na(2) Na(2) O(5W) -45.8(11) ? 3_564 . 3_565 1_554
O(9W) Na(2) Na(2) O(5W) -45.8(10) ? 3_564 . 3_565 3_564
O(9W) Na(2) Na(2) O(10W) 62.6(9) ? 3_564 . 3_565 1_554
O(10W) Na(2) Na(2) O(4) 178.2(4) ? 1_554 . 3_565 3_565
O(10W) Na(2) Na(2) O(8W) 72.5(7) ? 1_554 . 3_565 3_565
O(10W) Na(2) Na(2) O(2) 113.2(3) ? 1_554 . 3_565 2_555
O(10W) Na(2) Na(2) O(5W) -108.4(5) ? 1_554 . 3_565 1_554
O(10W) Na(2) Na(2) O(5W) -108.4(5) ? 1_554 . 3_565 3_564
O(10W) Na(2) Na(2) O(9W) -62.6(9) ? 1_554 . 3_565 1_554
O(2) Na(2) O(4) Ho(1) -12.6(2) ? 2_555 . . .
O(2) Na(2) O(4) C(4) 110.2(5) ? 2_555 . . .
O(2) Na(2) O(4) Na(2) -127.8(4) ? 2_555 . . 2_555
O(4) Na(2) O(2) Ho(1) 12.8(2) ? . . 2_555 .
O(4) Na(2) O(2) C(2) -137.7(4) ? . . 2_555 2_555
O(2) Na(2) O(5W) Na(1) 150.8(5) ? 2_555 . 1_554 1_554
O(2) Na(2) O(5W) Na(2) -37.0(5) ? 2_555 . 1_554 3_565
O(5W) Na(2) O(2) Ho(1) -71.3(4) ? 1_554 . 2_555 .
O(5W) Na(2) O(2) C(2) 138.2(5) ? 1_554 . 2_555 2_555
O(2) Na(2) O(5W) Na(2) -47.5(6) ? 2_555 . 3_564 3_565
O(5W) Na(2) O(2) Ho(1) -44.1(8) ? 3_564 . 2_555 .
O(5W) Na(2) O(2) C(2) 165.4(7) ? 3_564 . 2_555 2_555
O(8W) Na(2) O(2) Ho(1) 107.9(3) ? . . 2_555 .
O(8W) Na(2) O(2) C(2) -42.6(5) ? . . 2_555 2_555
O(9W) Na(2) O(2) Ho(1) 99(3) ? 3_564 . 2_555 .
O(9W) Na(2) O(2) C(2) -52(4) ? 3_564 . 2_555 2_555
O(10W) Na(2) O(2) Ho(1) -152.7(2) ? 1_554 . 2_555 .
O(10W) Na(2) O(2) C(2) 56.7(5) ? 1_554 . 2_555 2_555
O(4) Na(2) O(5W) Na(1) 78.9(5) ? . . 1_554 1_554
O(4) Na(2) O(5W) Na(2) -108.9(5) ? . . 1_554 3_565
O(5W) Na(2) O(4) Ho(1) 85.9(4) ? 1_554 . . .
O(5W) Na(2) O(4) C(4) -151.3(6) ? 1_554 . . .
O(5W) Na(2) O(4) Na(2) -29.3(5) ? 1_554 . . 2_555
O(4) Na(2) O(5W) Na(2) -103.0(4) ? . . 3_564 3_565
O(5W) Na(2) O(4) Ho(1) 122.9(5) ? 3_564 . . .
O(5W) Na(2) O(4) C(4) -114.3(7) ? 3_564 . . .
O(5W) Na(2) O(4) Na(2) 7.7(7) ? 3_564 . . 2_555
O(8W) Na(2) O(4) Ho(1) -94.5(4) ? . . . .
O(8W) Na(2) O(4) C(4) 28.4(6) ? . . . .
O(8W) Na(2) O(4) Na(2) 150.3(4) ? . . . 2_555
O(9W) Na(2) O(4) Ho(1) 179.6(5) ? 3_564 . . .
O(9W) Na(2) O(4) C(4) -57.6(8) ? 3_564 . . .
O(9W) Na(2) O(4) Na(2) 64.4(7) ? 3_564 . . 2_555
O(10W) Na(2) O(4) Ho(1) 40.9(15) ? 1_554 . . .
O(10W) Na(2) O(4) C(4) 163.8(13) ? 1_554 . . .
O(10W) Na(2) O(4) Na(2) -74.2(15) ? 1_554 . . 2_555
O(5W) Na(2) O(5W) Na(1) 7.9(8) ? 3_564 . 1_554 1_554
O(8W) Na(2) O(5W) Na(1) 54(41) ? . . 1_554 1_554
O(8W) Na(2) O(5W) Na(2) -133(41) ? . . 1_554 3_565
O(9W) Na(2) O(5W) Na(1) -27.1(8) ? 3_564 . 1_554 1_554
O(9W) Na(2) O(5W) Na(2) 145.0(8) ? 3_564 . 1_554 3_565
O(10W) Na(2) O(5W) Na(1) -113.8(5) ? 1_554 . 1_554 1_554
O(10W) Na(2) O(5W) Na(2) 58.3(5) ? 1_554 . 1_554 3_565
O(8W) Na(2) O(5W) Na(2) -179.1(11) ? . . 3_564 3_565
O(9W) Na(2) O(5W) Na(2) 140.4(7) ? 3_564 . 3_564 3_565
O(10W) Na(2) O(5W) Na(2) 58.9(3) ? 1_554 . 3_564 3_565
Na(2) O(2) C(2) C(1) -146.7(4) ? 2_555 . . .
Na(2) O(2) C(2) C(6) 33.3(4) ? 2_555 . . 13_565
Na(2) O(2) C(2) C(1) 146.7(4) ? 4_565 . . .
Na(2) O(2) C(2) C(6) -33.3(4) ? 4_565 . . 13_565
Na(2) O(4) C(4) C(5) 68.3(3) ? . . . .
Na(2) O(4) C(4) C(3) -111.7(3) ? . . . .
Na(2) O(4) C(4) C(5) -68.3(3) ? 2_555 . . .
Na(2) O(4) C(4) C(3) 111.7(3) ? 2_555 . . .
Na(1) O(5W) O(5W) Na(2) -172.4(7) ? . . 3_565 1_556
Na(1) O(5W) O(5W) Na(2) -172.4(7) ? . . 3_565 3_566
Na(2) O(5W) O(5W) Na(1) 172.4(7) ? 1_556 . 3_565 .
Na(2) O(5W) O(5W) Na(1) 172.4(7) ? 3_566 . 3_565 .
